data_1550344
loop_
_publ_author_name
'Zhang, Ruoyao'
'Niu, Guangle'
'Li, Xuechen'
'Guo, Lifang'
'Zhang, Huamiao'
'Yang, Rui'
'Chen, Yuncong'
'Yu, Xiaoqiang'
'Tang, Ben Zhong'

_publ_section_title
;
 Reaction-free and MMP-independent fluorescent probes for long-term
 mitochondria visualization and tracking
;
_journal_name_full 'Chemical Science'
_journal_paper_doi 10.1039/C8SC05119D
_journal_year 2019
_chemical_formula_moiety 'I, C27 H37 N2'
_chemical_formula_sum 'C27 H37 I N2'
_chemical_formula_weight 516.48
_chemical_name_systematic
;
 ?
;
_space_group_crystal_system monoclinic
_space_group_IT_number 14
_space_group_name_Hall '-P 2yn'
_space_group_name_H-M_alt 'P 1 21/n 1'
_symmetry_space_group_name_Hall '-P 2yn'
_symmetry_space_group_name_H-M 'P 1 21/n 1'
_atom_sites_solution_hydrogens geom
_audit_creation_date 2018-06-14
_audit_creation_method
;
Olex2 1.2
(compiled 2018.05.29 svn.r3508 for OlexSys, GUI svn.r5506)
;
_audit_update_record
;
2018-06-26 deposited with the CCDC.
2018-12-11 downloaded from the CCDC.
;
_cell_angle_alpha 90
_cell_angle_beta 90.202(2)
_cell_angle_gamma 90
_cell_formula_units_Z 12
_cell_length_a 10.5322(2)
_cell_length_b 16.7869(4)
_cell_length_c 43.8778(8)
_cell_measurement_reflns_used 18072
_cell_measurement_temperature 172.99(10)
_cell_measurement_theta_max 76.3940
_cell_measurement_theta_min 3.9310
_cell_volume 7757.7(3)
_computing_cell_refinement 'CrysAlisPro 1.171.39.30d (Rigaku OD, 2017)'
_computing_data_collection 'CrysAlisPro 1.171.39.30d (Rigaku OD, 2017)'
_computing_data_reduction 'CrysAlisPro 1.171.39.30d (Rigaku OD, 2017)'
_computing_molecular_graphics 'Olex2 (Dolomanov et al., 2009)'
_computing_publication_material 'Olex2 (Dolomanov et al., 2009)'
_computing_structure_refinement 'ShelXL (Sheldrick, 2015)'
_diffrn_ambient_environment N~2~
_diffrn_ambient_temperature 172.99(10)
_diffrn_detector 'CCD plate'
_diffrn_detector_type HyPix
_diffrn_measured_fraction_theta_full 0.925
_diffrn_measured_fraction_theta_max 0.938
_diffrn_measurement_details
;
List of Runs (angles in degrees, time in seconds):

  # Type    Start    End  Width  t~exp~   \w     \q     \k     \f   Frames
#--------------------------------------------------------------------------
  1  \w   -110.00 -72.00   1.00    0.30    --  -48.45-123.00 -88.00   38
  2  \w    -90.00 -28.00   1.00    0.30    --  -48.45 123.00  -7.00   62
  3  \w   -118.00 -56.00   1.00    0.30    --  -48.45-149.00 109.00   62
  4  \w     53.00  78.00   1.00    0.30    --   48.45-149.00 109.00   25
  5  \w     42.00  69.00   1.00    0.30    --   48.45-123.00 -88.00   27
  6  \w   -129.00-103.00   1.00    1.10    --  -86.25-149.00 109.00   26
  7  \w    -76.00 -51.00   1.00    1.10    --  -86.25 123.00  -7.00   25
  8  \w    -89.00 -64.00   1.00    1.10    --  -86.25 149.00 155.00   25
  9  \w     51.00  76.00   1.00    1.10    --  107.75-123.00 -88.00   25
 10  \w     64.00  89.00   1.00    1.10    --  107.75-149.00 109.00   25
 11  \w    113.00 138.00   1.00    1.10    --  107.75 149.00 155.00   25
 12  \w    123.00 168.00   1.00    1.10    --  107.75 123.00  -7.00   45
 13  \w   -118.00 -70.00   1.00    0.30    --  -48.45-125.00  60.00   48
 14  \w   -158.00 -74.00   1.00    1.10    --  -86.25 -19.00 150.00   84
 15  \w     45.00 116.00   1.00    1.10    --  107.75-125.00 150.00   71
 16  \w     95.00 175.00   1.00    1.10    --  107.75  19.00-120.00   80
 17  \w     98.00 176.00   1.00    1.10    --  107.75  37.00 -30.00   78
 18  \w     35.00 109.00   1.00    1.10    --  107.75 -57.00   0.00   74
 19  \w    100.00 177.00   1.00    1.10    --  107.75  37.00 -90.00   77
;
_diffrn_measurement_device 'four-circle diffractometer'
_diffrn_measurement_device_type 'XtaLAB Synergy, Dualflex, HyPix'
_diffrn_measurement_method '\w scans'
_diffrn_orient_matrix_type 'CrysAlisPro convention (1999,Acta A55,543-557)'
_diffrn_orient_matrix_UB_11 -0.0643475000
_diffrn_orient_matrix_UB_12 0.0610806000
_diffrn_orient_matrix_UB_13 -0.0212122000
_diffrn_orient_matrix_UB_21 -0.0407246000
_diffrn_orient_matrix_UB_22 -0.0678229000
_diffrn_orient_matrix_UB_23 -0.0215848000
_diffrn_orient_matrix_UB_31 -0.1248938000
_diffrn_orient_matrix_UB_32 -0.0092061000
_diffrn_orient_matrix_UB_33 0.0178247000
_diffrn_radiation_monochromator mirror
_diffrn_radiation_probe x-ray
_diffrn_radiation_type CuK\a
_diffrn_radiation_wavelength 1.54184
_diffrn_reflns_av_R_equivalents 0.0651
_diffrn_reflns_av_unetI/netI 0.0562
_diffrn_reflns_Laue_measured_fraction_full 0.925
_diffrn_reflns_Laue_measured_fraction_max 0.938
_diffrn_reflns_limit_h_max 8
_diffrn_reflns_limit_h_min -12
_diffrn_reflns_limit_k_max 19
_diffrn_reflns_limit_k_min -20
_diffrn_reflns_limit_l_max 52
_diffrn_reflns_limit_l_min -51
_diffrn_reflns_number 47671
_diffrn_reflns_point_group_measured_fraction_full 0.925
_diffrn_reflns_point_group_measured_fraction_max 0.938
_diffrn_reflns_theta_full 67.684
_diffrn_reflns_theta_max 67.080
_diffrn_reflns_theta_min 4.009
_diffrn_source 'micro-focus sealed X-ray tube'
_diffrn_source_type 'PhotonJet (Cu) X-ray Source'
_exptl_absorpt_coefficient_mu 9.822
_exptl_absorpt_correction_T_max 1.00000
_exptl_absorpt_correction_T_min 0.30043
_exptl_absorpt_correction_type multi-scan
_exptl_absorpt_process_details
;
CrysAlisPro 1.171.39.30d (Rigaku Oxford Diffraction, 2017)
Empirical absorption correction using spherical harmonics,
 implemented in SCALE3 ABSPACK scaling algorithm.
;
_exptl_crystal_colour red
_exptl_crystal_colour_primary red
_exptl_crystal_density_diffrn 1.327
_exptl_crystal_description block
_exptl_crystal_F_000 3192
_exptl_crystal_size_max 0.1
_exptl_crystal_size_mid 0.08
_exptl_crystal_size_min 0.08
_refine_diff_density_max 1.546
_refine_diff_density_min -0.970
_refine_diff_density_rms 0.111
_refine_ls_extinction_method none
_refine_ls_goodness_of_fit_ref 0.905
_refine_ls_hydrogen_treatment constr
_refine_ls_matrix_type full
_refine_ls_number_parameters 814
_refine_ls_number_reflns 12995
_refine_ls_number_restraints 54
_refine_ls_restrained_S_all 0.910
_refine_ls_R_factor_all 0.0539
_refine_ls_R_factor_gt 0.0434
_refine_ls_shift/su_max 0.002
_refine_ls_shift/su_mean 0.000
_refine_ls_structure_factor_coef Fsqd
_refine_ls_weighting_details 'w=1/[\s^2^(Fo^2^)+(0.0559P)^2^+31.6072P] where P=(Fo^2^+2Fc^2^)/3'
_refine_ls_weighting_scheme calc
_refine_ls_wR_factor_gt 0.1056
_refine_ls_wR_factor_ref 0.1182
_reflns_Friedel_coverage 0.000
_reflns_number_gt 11269
_reflns_number_total 12995
_reflns_threshold_expression 'I > 2\s(I)'
_cod_data_source_file c8sc05119d2.cif
_cod_data_source_block 180613c
_cod_database_code 1550344
_shelxl_version_number 2013-4
_chemical_oxdiff_formula ICN
_shelx_space_group_comment
;
The symmetry employed for this shelxl refinement is uniquely defined
by the following loop, which should always be used as a source of
symmetry information in preference to the above space-group names.
They are only intended as comments.
;
_shelx_estimated_absorpt_t_max 0.507
_shelx_estimated_absorpt_t_min 0.440
_reflns_odcompleteness_completeness 93.86
_reflns_odcompleteness_iscentric 1
_reflns_odcompleteness_theta 66.97
_olex2_refinement_description
;
1. Fixed Uiso
 At 1.2 times of:
  All C(H) groups, All C(H,H) groups, All N(H) groups
 At 1.5 times of:
  All C(H,H,H) groups
2. Uiso/Uaniso restraints and constraints
C28 \\sim C29 \\sim C30 \\sim C31 \\sim C32 \\sim C33 \\sim C34 \\sim C35:
within 1.7A with sigma of 0.004 and sigma for terminal atoms of 0.008
C74 \\sim C75 \\sim C76 \\sim C77: within 1.7A with sigma of 0.004 and sigma
for terminal atoms of 0.002
3.a Secondary CH2 refined with riding coordinates:
 C56(H56A,H56B), C57(H57A,H57B), C58(H58A,H58B), C59(H59A,H59B), C60(H60A,
 H60B), C61(H61A,H61B), C62(H62A,H62B), C63(H63A,H63B), C64(H64A,H64B),
 C65(H65A,H65B), C66(H66A,H66B), C29(H29A,H29B), C30(H30A,H30B), C31(H31A,H31B),
  C32(H32A,H32B), C33(H33A,H33B), C34(H34A,H34B), C35(H35A,H35B), C36(H36A,
 H36B), C37(H37A,H37B), C38(H38A,H38B), C39(H39A,H39B), C2(H2A,H2B), C3(H3A,
 H3B), C4(H4A,H4B), C5(H5A,H5B), C6(H6A,H6B), C7(H7A,H7B), C8(H8A,H8B), C9(H9A,
 H9B), C10(H10A,H10B), C11(H11A,H11B), C12(H12A,H12B)
3.b Aromatic/amide H refined with riding coordinates:
 N1(H1), C67(H67), C68(H68), C70(H70), C71(H71), C72(H72), C73(H73), C74(H74),
 C77(H77), C78(H78), C79(H79), C80(H80), N3(H3), C40(H40), C41(H41), C43(H43),
 C44(H44), C45(H45), C46(H46), C47(H47), C51(H51), C52(H52), C53(H53), C54(H54),
  N5(H5), C13(H13), C14(H14), C16(H16), C17(H17), C18(H18), C19(H19), C20(H20),
 C24(H24), C25(H25), C26(H26), C27(H27)
3.c Idealised Me refined as rotating group:
 C55(H55A,H55B,H55C), C28(H28A,H28B,H28C), C1(H1A,H1B,H1C)
;
_olex2_submission_special_instructions 'No special instructions were received'
_oxdiff_exptl_absorpt_empirical_details
;
Empirical correction (ABSPACK) includes:
- Absorption correction using spherical harmonics
- Frame scaling
;
_oxdiff_exptl_absorpt_empirical_full_max 2.468
_oxdiff_exptl_absorpt_empirical_full_min 0.548

loop_
_space_group_symop_operation_xyz
'x, y, z'
'-x+1/2, y+1/2, -z+1/2'
'-x, -y, -z'
'x-1/2, -y-1/2, z-1/2'

loop_
_atom_site_label
_atom_site_type_symbol
_atom_site_fract_x
_atom_site_fract_y
_atom_site_fract_z
_atom_site_U_iso_or_equiv
_atom_site_adp_type
_atom_site_occupancy
_atom_site_site_symmetry_order
_atom_site_calc_flag
_atom_site_refinement_flags_posn
_atom_site_refinement_flags_adp
I1 I 1.34053(3) 0.82219(2) 0.17820(2) 0.03166(9) Uani 1 1 d . .
I2 I 0.01665(3) 0.85933(2) 0.30062(2) 0.03345(9) Uani 1 1 d . .
I3 I -0.65013(3) 0.59908(2) 0.55103(2) 0.04000(10) Uani 1 1 d . .
N1 N 1.0201(4) 0.7805(3) 0.18174(11) 0.0472(11) Uani 1 1 d . .
H1 H 1.0996 0.7804 0.1773 0.057 Uiso 1 1 calc R .
N2 N 0.4367(4) 0.8176(3) 0.32114(9) 0.0370(9) Uani 1 1 d . .
C55 C -0.4863(8) 0.9339(5) 0.56056(17) 0.074(2) Uani 1 1 d . .
H55A H -0.5450 0.9535 0.5455 0.112 Uiso 1 1 calc GR .
H55B H -0.4340 0.9769 0.5677 0.112 Uiso 1 1 calc GR .
H55C H -0.5325 0.9117 0.5774 0.112 Uiso 1 1 calc GR .
C56 C -0.4037(6) 0.8702(4) 0.54652(14) 0.0534(15) Uani 1 1 d . .
H56A H -0.4569 0.8258 0.5405 0.064 Uiso 1 1 calc R .
H56B H -0.3445 0.8510 0.5618 0.064 Uiso 1 1 calc R .
C57 C -0.3289(5) 0.8986(3) 0.51888(13) 0.0457(13) Uani 1 1 d . .
H57A H -0.3880 0.9178 0.5035 0.055 Uiso 1 1 calc R .
H57B H -0.2755 0.9430 0.5249 0.055 Uiso 1 1 calc R .
C58 C -0.2463(6) 0.8346(3) 0.50492(12) 0.0435(12) Uani 1 1 d . .
H58A H -0.2996 0.7898 0.4993 0.052 Uiso 1 1 calc R .
H58B H -0.1864 0.8162 0.5202 0.052 Uiso 1 1 calc R .
C59 C -0.1728(5) 0.8614(3) 0.47693(12) 0.0405(12) Uani 1 1 d . .
H59A H -0.2326 0.8793 0.4615 0.049 Uiso 1 1 calc R .
H59B H -0.1198 0.9064 0.4824 0.049 Uiso 1 1 calc R .
C60 C -0.0893(5) 0.7964(3) 0.46331(11) 0.0412(12) Uani 1 1 d . .
H60A H -0.0312 0.7774 0.4789 0.049 Uiso 1 1 calc R .
H60B H -0.1427 0.7520 0.4573 0.049 Uiso 1 1 calc R .
C61 C -0.0126(5) 0.8238(3) 0.43581(11) 0.0392(11) Uani 1 1 d . .
H61A H 0.0420 0.8675 0.4419 0.047 Uiso 1 1 calc R .
H61B H -0.0706 0.8437 0.4204 0.047 Uiso 1 1 calc R .
C62 C 0.0686(5) 0.7582(3) 0.42196(11) 0.0397(11) Uani 1 1 d . .
H62A H 0.1292 0.7400 0.4371 0.048 Uiso 1 1 calc R .
H62B H 0.0144 0.7134 0.4168 0.048 Uiso 1 1 calc R .
C63 C 0.1405(5) 0.7840(3) 0.39363(11) 0.0375(11) Uani 1 1 d . .
H63A H 0.1930 0.8297 0.3986 0.045 Uiso 1 1 calc R .
H63B H 0.0801 0.8003 0.3781 0.045 Uiso 1 1 calc R .
C64 C 0.2241(6) 0.7182(3) 0.38091(12) 0.0498(14) Uani 1 1 d . .
H64A H 0.1739 0.6699 0.3792 0.060 Uiso 1 1 calc R .
H64B H 0.2922 0.7078 0.3953 0.060 Uiso 1 1 calc R .
C65 C 0.2829(6) 0.7362(3) 0.34964(11) 0.0418(12) Uani 1 1 d . .
H65A H 0.3378 0.6924 0.3439 0.050 Uiso 1 1 calc R .
H65B H 0.2156 0.7398 0.3346 0.050 Uiso 1 1 calc R .
C66 C 0.3596(6) 0.8134(3) 0.34932(12) 0.0443(12) Uani 1 1 d . .
H66A H 0.3026 0.8587 0.3502 0.053 Uiso 1 1 calc R .
H66B H 0.4150 0.8153 0.3670 0.053 Uiso 1 1 calc R .
C67 C 0.3819(5) 0.8350(3) 0.29421(12) 0.0418(12) Uani 1 1 d . .
H67 H 0.2965 0.8490 0.2938 0.050 Uiso 1 1 calc R .
C68 C 0.4469(5) 0.8329(3) 0.26758(12) 0.0422(12) Uani 1 1 d . .
H68 H 0.4054 0.8448 0.2494 0.051 Uiso 1 1 calc R .
C69 C 0.5767(5) 0.8128(3) 0.26727(12) 0.0375(11) Uani 1 1 d . .
C70 C 0.6315(5) 0.7970(4) 0.29547(13) 0.0487(13) Uani 1 1 d . .
H70 H 0.7175 0.7846 0.2966 0.058 Uiso 1 1 calc R .
C71 C 0.5610(5) 0.7993(4) 0.32182(13) 0.0498(14) Uani 1 1 d . .
H71 H 0.5999 0.7880 0.3404 0.060 Uiso 1 1 calc R .
C72 C 0.6421(5) 0.8071(3) 0.23822(12) 0.0394(11) Uani 1 1 d . .
H72 H 0.5940 0.8077 0.2204 0.047 Uiso 1 1 calc R .
C73 C 0.7682(5) 0.8010(3) 0.23605(12) 0.0421(12) Uani 1 1 d . .
H73 H 0.8135 0.8037 0.2542 0.050 Uiso 1 1 calc R .
C74 C 0.9717(5) 0.7954(3) 0.20938(13) 0.0453(11) Uani 1 1 d . U
H74 H 1.0200 0.8073 0.2266 0.054 Uiso 1 1 calc R .
C75 C 0.8414(5) 0.7908(3) 0.20901(12) 0.0411(10) Uani 1 1 d . U
C76 C 0.8067(5) 0.7705(3) 0.17804(12) 0.0366(9) Uani 1 1 d . U
C77 C 0.6933(5) 0.7541(3) 0.16293(12) 0.0414(11) Uani 1 1 d . U
H77 H 0.6165 0.7562 0.1733 0.050 Uiso 1 1 calc R .
C78 C 0.6962(6) 0.7351(4) 0.13298(14) 0.0530(14) Uani 1 1 d . .
H78 H 0.6202 0.7242 0.1230 0.064 Uiso 1 1 calc R .
C79 C 0.8084(8) 0.7313(4) 0.11666(13) 0.0598(17) Uani 1 1 d . .
H79 H 0.8061 0.7189 0.0960 0.072 Uiso 1 1 calc R .
C80 C 0.9242(7) 0.7458(4) 0.13076(14) 0.0564(15) Uani 1 1 d . .
H80 H 1.0002 0.7425 0.1201 0.068 Uiso 1 1 calc R .
C81 C 0.9221(5) 0.7653(3) 0.16143(12) 0.0414(12) Uani 1 1 d . .
N3 N -0.3412(4) 0.6286(2) 0.52200(10) 0.0380(9) Uani 1 1 d . .
H3 H -0.4214 0.6331 0.5253 0.046 Uiso 1 1 calc R .
N4 N 0.2972(3) 0.4967(2) 0.40485(9) 0.0291(8) Uani 1 1 d . .
C28 C 0.7878(12) 0.4739(6) 0.1145(3) 0.116(3) Uani 1 1 d . U
H28A H 0.8321 0.4457 0.0987 0.175 Uiso 1 1 calc GR .
H28B H 0.7507 0.5214 0.1061 0.175 Uiso 1 1 calc GR .
H28C H 0.7221 0.4405 0.1226 0.175 Uiso 1 1 calc GR .
C29 C 0.8796(11) 0.4958(5) 0.1395(2) 0.096(2) Uani 1 1 d . U
H29A H 0.9308 0.4496 0.1446 0.116 Uiso 1 1 calc R .
H29B H 0.9362 0.5372 0.1322 0.116 Uiso 1 1 calc R .
C30 C 0.8144(10) 0.5239(5) 0.1667(2) 0.095(2) Uani 1 1 d . U
H30A H 0.7588 0.4820 0.1741 0.114 Uiso 1 1 calc R .
H30B H 0.7619 0.5693 0.1614 0.114 Uiso 1 1 calc R .
C31 C 0.9149(11) 0.5508(6) 0.1953(2) 0.100(2) Uani 1 1 d . U
H31A H 0.9612 0.5039 0.2019 0.120 Uiso 1 1 calc R .
H31B H 0.9763 0.5882 0.1872 0.120 Uiso 1 1 calc R .
C32 C 0.8520(10) 0.5884(6) 0.22308(19) 0.0926(18) Uani 1 1 d . U
H32A H 0.9163 0.6174 0.2344 0.111 Uiso 1 1 calc R .
H32B H 0.7900 0.6270 0.2160 0.111 Uiso 1 1 calc R .
C33 C 0.7914(8) 0.5363(5) 0.24302(17) 0.0821(16) Uani 1 1 d . U
H33A H 0.8552 0.5030 0.2527 0.099 Uiso 1 1 calc R .
H33B H 0.7361 0.5017 0.2313 0.099 Uiso 1 1 calc R .
C34 C 0.7122(7) 0.5763(5) 0.26812(16) 0.0711(14) Uani 1 1 d . U
H34A H 0.7680 0.6075 0.2811 0.085 Uiso 1 1 calc R .
H34B H 0.6517 0.6125 0.2588 0.085 Uiso 1 1 calc R .
C35 C 0.6422(7) 0.5177(4) 0.28722(14) 0.0601(14) Uani 1 1 d . U
H35A H 0.7035 0.4826 0.2969 0.072 Uiso 1 1 calc R .
H35B H 0.5894 0.4853 0.2740 0.072 Uiso 1 1 calc R .
C36 C 0.5583(5) 0.5539(3) 0.31200(12) 0.0438(12) Uani 1 1 d . .
H36A H 0.6085 0.5908 0.3240 0.053 Uiso 1 1 calc R .
H36B H 0.4902 0.5838 0.3024 0.053 Uiso 1 1 calc R .
C37 C 0.5013(5) 0.4916(3) 0.33295(11) 0.0368(11) Uani 1 1 d . .
H37A H 0.5696 0.4612 0.3422 0.044 Uiso 1 1 calc R .
H37B H 0.4506 0.4551 0.3209 0.044 Uiso 1 1 calc R .
C38 C 0.4185(5) 0.5266(3) 0.35809(11) 0.0350(10) Uani 1 1 d . .
H38A H 0.4642 0.5692 0.3683 0.042 Uiso 1 1 calc R .
H38B H 0.3420 0.5490 0.3492 0.042 Uiso 1 1 calc R .
C39 C 0.3830(5) 0.4636(3) 0.38102(11) 0.0349(10) Uani 1 1 d . .
H39A H 0.3408 0.4199 0.3707 0.042 Uiso 1 1 calc R .
H39B H 0.4593 0.4430 0.3906 0.042 Uiso 1 1 calc R .
C40 C 0.1699(4) 0.4952(3) 0.40024(11) 0.0321(10) Uani 1 1 d . .
H40 H 0.1378 0.4743 0.3822 0.038 Uiso 1 1 calc R .
C41 C 0.0889(5) 0.5236(3) 0.42145(11) 0.0330(10) Uani 1 1 d . .
H41 H 0.0020 0.5225 0.4176 0.040 Uiso 1 1 calc R .
C42 C 0.1341(4) 0.5549(3) 0.44938(10) 0.0298(10) Uani 1 1 d . .
C43 C 0.2668(5) 0.5565(3) 0.45285(11) 0.0334(10) Uani 1 1 d . .
H43 H 0.3021 0.5780 0.4705 0.040 Uiso 1 1 calc R .
C44 C 0.3448(4) 0.5269(3) 0.43080(10) 0.0315(10) Uani 1 1 d . .
H44 H 0.4322 0.5277 0.4338 0.038 Uiso 1 1 calc R .
C45 C 0.0539(5) 0.5822(3) 0.47387(10) 0.0312(10) Uani 1 1 d . .
H45 H 0.0933 0.6054 0.4907 0.037 Uiso 1 1 calc R .
C46 C -0.0737(4) 0.5767(3) 0.47421(11) 0.0310(10) Uani 1 1 d . .
H46 H -0.1122 0.5542 0.4572 0.037 Uiso 1 1 calc R .
C47 C -0.2873(5) 0.5986(3) 0.49626(11) 0.0348(10) Uani 1 1 d . .
H47 H -0.3323 0.5786 0.4797 0.042 Uiso 1 1 calc R .
C48 C -0.1557(4) 0.6020(3) 0.49827(11) 0.0318(10) Uani 1 1 d . .
C49 C -0.1279(5) 0.6353(3) 0.52797(11) 0.0316(10) Uani 1 1 d . .
C50 C -0.2467(5) 0.6504(3) 0.54185(11) 0.0356(11) Uani 1 1 d . .
C51 C -0.2558(6) 0.6823(3) 0.57122(12) 0.0433(13) Uani 1 1 d . .
H51 H -0.3343 0.6931 0.5800 0.052 Uiso 1 1 calc R .
C52 C -0.1444(7) 0.6971(3) 0.58674(12) 0.0517(16) Uani 1 1 d . .
H52 H -0.1477 0.7177 0.6064 0.062 Uiso 1 1 calc R .
C53 C -0.0275(6) 0.6818(3) 0.57363(13) 0.0494(14) Uani 1 1 d . .
H53 H 0.0461 0.6925 0.5847 0.059 Uiso 1 1 calc R .
C54 C -0.0177(5) 0.6512(3) 0.54464(12) 0.0384(11) Uani 1 1 d . .
H54 H 0.0616 0.6411 0.5362 0.046 Uiso 1 1 calc R .
N5 N -0.2082(4) 0.4885(3) 0.38234(10) 0.0408(10) Uani 1 1 d . .
H5 H -0.2458 0.4549 0.3940 0.049 Uiso 1 1 calc R .
N6 N 0.3191(4) 0.5924(2) 0.23364(9) 0.0339(9) Uani 1 1 d . .
C1 C 0.9334(7) 0.7177(6) -0.0428(2) 0.085(2) Uani 1 1 d . .
H1A H 0.9812 0.6979 -0.0598 0.128 Uiso 1 1 calc GR .
H1B H 0.9906 0.7359 -0.0273 0.128 Uiso 1 1 calc GR .
H1C H 0.8808 0.7612 -0.0494 0.128 Uiso 1 1 calc GR .
C2 C 0.8507(6) 0.6517(4) -0.03024(15) 0.0593(16) Uani 1 1 d . .
H2A H 0.9043 0.6071 -0.0246 0.071 Uiso 1 1 calc R .
H2B H 0.7933 0.6337 -0.0461 0.071 Uiso 1 1 calc R .
C3 C 0.7731(6) 0.6765(4) -0.00266(14) 0.0537(15) Uani 1 1 d . .
H3A H 0.8304 0.6956 0.0131 0.064 Uiso 1 1 calc R .
H3B H 0.7180 0.7203 -0.0084 0.064 Uiso 1 1 calc R .
C4 C 0.6923(6) 0.6097(3) 0.01042(12) 0.0454(13) Uani 1 1 d . .
H4A H 0.7472 0.5651 0.0154 0.054 Uiso 1 1 calc R .
H4B H 0.6331 0.5919 -0.0051 0.054 Uiso 1 1 calc R .
C5 C 0.6181(6) 0.6329(3) 0.03869(12) 0.0468(13) Uani 1 1 d . .
H5A H 0.6774 0.6508 0.0542 0.056 Uiso 1 1 calc R .
H5B H 0.5632 0.6774 0.0337 0.056 Uiso 1 1 calc R .
C6 C 0.5380(6) 0.5668(3) 0.05180(11) 0.0427(12) Uani 1 1 d . .
H6A H 0.4782 0.5492 0.0363 0.051 Uiso 1 1 calc R .
H6B H 0.5929 0.5220 0.0566 0.051 Uiso 1 1 calc R .
C7 C 0.4647(6) 0.5894(3) 0.08019(12) 0.0454(13) Uani 1 1 d . .
H7A H 0.5246 0.6063 0.0957 0.055 Uiso 1 1 calc R .
H7B H 0.4108 0.6347 0.0754 0.055 Uiso 1 1 calc R .
C8 C 0.3832(6) 0.5238(3) 0.09305(12) 0.0503(14) Uani 1 1 d . .
H8A H 0.4373 0.4786 0.0978 0.060 Uiso 1 1 calc R .
H8B H 0.3236 0.5069 0.0774 0.060 Uiso 1 1 calc R .
C9 C 0.3089(6) 0.5459(3) 0.12155(12) 0.0487(14) Uani 1 1 d . .
H9A H 0.2568 0.5921 0.1171 0.058 Uiso 1 1 calc R .
H9B H 0.2525 0.5023 0.1266 0.058 Uiso 1 1 calc R .
C10 C 0.3920(6) 0.5642(3) 0.14902(11) 0.0437(13) Uani 1 1 d . .
H10A H 0.4372 0.6137 0.1455 0.052 Uiso 1 1 calc R .
H10B H 0.4544 0.5222 0.1515 0.052 Uiso 1 1 calc R .
C11 C 0.3149(5) 0.5715(3) 0.17816(11) 0.0398(11) Uani 1 1 d . .
H11A H 0.2692 0.5222 0.1816 0.048 Uiso 1 1 calc R .
H11B H 0.2529 0.6138 0.1758 0.048 Uiso 1 1 calc R .
C12 C 0.3984(5) 0.5893(3) 0.20561(10) 0.0371(11) Uani 1 1 d . .
H12A H 0.4625 0.5482 0.2077 0.045 Uiso 1 1 calc R .
H12B H 0.4411 0.6399 0.2028 0.045 Uiso 1 1 calc R .
C13 C 0.2614(6) 0.6598(3) 0.24150(12) 0.0417(12) Uani 1 1 d . .
H13 H 0.2783 0.7059 0.2305 0.050 Uiso 1 1 calc R .
C14 C 0.1785(6) 0.6634(3) 0.26518(11) 0.0410(12) Uani 1 1 d . .
H14 H 0.1411 0.7118 0.2702 0.049 Uiso 1 1 calc R .
C15 C 0.1490(5) 0.5954(3) 0.28197(10) 0.0319(10) Uani 1 1 d . .
C16 C 0.2129(5) 0.5252(3) 0.27369(11) 0.0355(11) Uani 1 1 d . .
H16 H 0.1986 0.4785 0.2845 0.043 Uiso 1 1 calc R .
C17 C 0.2960(5) 0.5253(3) 0.24977(11) 0.0362(11) Uani 1 1 d . .
H17 H 0.3373 0.4783 0.2445 0.043 Uiso 1 1 calc R .
C18 C 0.0560(5) 0.5997(3) 0.30623(11) 0.0329(10) Uani 1 1 d . .
H18 H 0.0264 0.6499 0.3116 0.039 Uiso 1 1 calc R .
C19 C 0.0092(5) 0.5372(3) 0.32150(10) 0.0317(10) Uani 1 1 d . .
H19 H 0.0398 0.4874 0.3159 0.038 Uiso 1 1 calc R .
C20 C -0.1254(5) 0.4695(3) 0.35979(11) 0.0377(11) Uani 1 1 d . .
H20 H -0.1009 0.4181 0.3546 0.045 Uiso 1 1 calc R .
C21 C -0.0827(5) 0.5385(3) 0.34555(10) 0.0327(10) Uani 1 1 d . .
C22 C -0.1448(4) 0.6041(3) 0.36078(10) 0.0322(10) Uani 1 1 d . .
C23 C -0.2224(4) 0.5696(3) 0.38355(10) 0.0347(11) Uani 1 1 d . .
C24 C -0.2951(5) 0.6161(4) 0.40348(12) 0.0456(13) Uani 1 1 d . .
H24 H -0.3441 0.5927 0.4186 0.055 Uiso 1 1 calc R .
C25 C -0.2915(5) 0.6966(4) 0.40001(13) 0.0496(14) Uani 1 1 d . .
H25 H -0.3393 0.7286 0.4129 0.060 Uiso 1 1 calc R .
C26 C -0.2173(5) 0.7321(4) 0.37737(13) 0.0474(13) Uani 1 1 d . .
H26 H -0.2171 0.7873 0.3755 0.057 Uiso 1 1 calc R .
C27 C -0.1441(5) 0.6868(3) 0.35770(11) 0.0376(11) Uani 1 1 d . .
H27 H -0.0954 0.7112 0.3427 0.045 Uiso 1 1 calc R .

loop_
_atom_site_aniso_label
_atom_site_aniso_U_11
_atom_site_aniso_U_22
_atom_site_aniso_U_33
_atom_site_aniso_U_23
_atom_site_aniso_U_13
_atom_site_aniso_U_12
I1 0.02987(15) 0.03305(16) 0.03210(15) 0.00243(11) 0.00328(12) -0.00202(11)
I2 0.03347(16) 0.03047(16) 0.03644(16) -0.00136(12) 0.00285(12) 0.00019(12)
I3 0.03235(17) 0.0489(2) 0.03884(17) 0.00383(14) 0.00933(13) 0.00151(13)
N1 0.031(2) 0.058(3) 0.053(3) 0.001(2) 0.007(2) -0.005(2)
N2 0.035(2) 0.045(2) 0.031(2) -0.0022(18) 0.0056(18) -0.0034(18)
C55 0.072(5) 0.088(5) 0.063(4) 0.012(4) 0.028(4) 0.014(4)
C56 0.047(3) 0.059(4) 0.055(3) 0.008(3) 0.016(3) 0.004(3)
C57 0.043(3) 0.052(3) 0.042(3) 0.010(2) 0.006(2) 0.001(2)
C58 0.050(3) 0.041(3) 0.040(3) 0.005(2) 0.007(2) -0.001(2)
C59 0.053(3) 0.031(3) 0.038(3) 0.006(2) 0.009(2) 0.001(2)
C60 0.052(3) 0.038(3) 0.033(2) 0.005(2) 0.004(2) -0.001(2)
C61 0.053(3) 0.031(2) 0.033(2) 0.006(2) 0.004(2) 0.000(2)
C62 0.054(3) 0.034(3) 0.031(2) 0.005(2) 0.008(2) 0.000(2)
C63 0.054(3) 0.031(2) 0.028(2) 0.0028(19) 0.008(2) 0.000(2)
C64 0.073(4) 0.042(3) 0.035(3) 0.009(2) 0.013(3) 0.008(3)
C65 0.059(3) 0.034(3) 0.033(2) 0.005(2) 0.010(2) 0.004(2)
C66 0.050(3) 0.050(3) 0.034(3) -0.003(2) 0.012(2) -0.005(3)
C67 0.038(3) 0.048(3) 0.040(3) 0.005(2) -0.001(2) 0.001(2)
C68 0.042(3) 0.052(3) 0.033(3) 0.001(2) 0.001(2) 0.000(2)
C69 0.036(3) 0.038(3) 0.039(3) -0.003(2) 0.004(2) -0.004(2)
C70 0.033(3) 0.068(4) 0.045(3) -0.001(3) 0.004(2) 0.005(3)
C71 0.042(3) 0.069(4) 0.038(3) 0.004(3) -0.004(2) -0.001(3)
C72 0.035(3) 0.045(3) 0.038(3) 0.002(2) 0.002(2) -0.002(2)
C73 0.040(3) 0.044(3) 0.043(3) -0.002(2) -0.004(2) -0.002(2)
C74 0.035(2) 0.054(3) 0.047(3) -0.001(2) 0.000(2) -0.004(2)
C75 0.037(2) 0.045(2) 0.042(2) -0.0001(19) 0.0050(18) -0.0032(19)
C76 0.0281(19) 0.042(2) 0.040(2) 0.0026(18) 0.0017(17) 0.0008(17)
C77 0.036(2) 0.043(2) 0.045(2) 0.004(2) -0.002(2) 0.002(2)
C78 0.052(3) 0.053(3) 0.054(3) 0.007(3) -0.011(3) 0.000(3)
C79 0.102(5) 0.047(3) 0.031(3) 0.002(2) -0.001(3) -0.005(3)
C80 0.065(4) 0.061(4) 0.043(3) 0.002(3) 0.021(3) -0.002(3)
C81 0.043(3) 0.040(3) 0.041(3) 0.005(2) 0.007(2) -0.003(2)
N3 0.032(2) 0.039(2) 0.042(2) 0.0098(19) 0.0108(19) 0.0029(18)
N4 0.0277(19) 0.0268(19) 0.033(2) 0.0041(16) 0.0041(16) 0.0016(15)
C28 0.147(7) 0.086(5) 0.116(6) 0.004(5) 0.007(6) -0.013(5)
C29 0.128(6) 0.071(4) 0.090(4) 0.014(3) 0.034(4) 0.013(4)
C30 0.123(6) 0.069(4) 0.092(5) 0.009(4) 0.041(4) 0.017(4)
C31 0.122(5) 0.108(4) 0.071(4) 0.030(4) 0.030(4) 0.035(4)
C32 0.106(4) 0.105(4) 0.068(3) 0.024(3) 0.023(3) 0.028(3)
C33 0.086(3) 0.102(4) 0.058(3) 0.025(3) 0.026(3) 0.028(3)
C34 0.073(3) 0.092(3) 0.049(3) 0.022(2) 0.022(2) 0.024(3)
C35 0.063(3) 0.078(4) 0.039(3) 0.010(3) 0.014(2) 0.019(3)
C36 0.048(3) 0.050(3) 0.034(3) 0.002(2) 0.006(2) -0.005(3)
C37 0.035(3) 0.041(3) 0.035(2) -0.002(2) 0.008(2) -0.001(2)
C38 0.039(3) 0.034(3) 0.031(2) -0.001(2) 0.004(2) -0.001(2)
C39 0.039(3) 0.034(2) 0.032(2) 0.002(2) 0.007(2) 0.004(2)
C40 0.034(2) 0.030(2) 0.032(2) 0.0039(19) 0.002(2) 0.000(2)
C41 0.033(2) 0.031(2) 0.035(2) 0.006(2) 0.000(2) -0.001(2)
C42 0.033(2) 0.025(2) 0.032(2) 0.0115(18) 0.0037(19) -0.0032(18)
C43 0.038(3) 0.030(2) 0.032(2) 0.0020(19) 0.001(2) -0.001(2)
C44 0.027(2) 0.033(2) 0.035(2) 0.003(2) 0.0026(19) -0.0029(19)
C45 0.036(2) 0.028(2) 0.029(2) 0.0042(18) 0.003(2) -0.0014(19)
C46 0.031(2) 0.029(2) 0.033(2) 0.0025(19) 0.0034(19) 0.0032(19)
C47 0.033(2) 0.039(3) 0.032(2) 0.007(2) 0.003(2) -0.001(2)
C48 0.032(2) 0.033(2) 0.031(2) 0.0052(19) 0.006(2) 0.0016(19)
C49 0.040(3) 0.023(2) 0.032(2) 0.0059(18) 0.010(2) -0.0038(19)
C50 0.044(3) 0.027(2) 0.036(2) 0.009(2) 0.011(2) -0.001(2)
C51 0.065(4) 0.025(2) 0.040(3) 0.006(2) 0.023(3) -0.002(2)
C52 0.088(5) 0.034(3) 0.033(3) -0.006(2) 0.018(3) -0.011(3)
C53 0.072(4) 0.036(3) 0.041(3) 0.000(2) -0.002(3) -0.019(3)
C54 0.037(3) 0.038(3) 0.040(3) 0.004(2) 0.004(2) -0.009(2)
N5 0.035(2) 0.050(3) 0.037(2) 0.0096(19) 0.0104(19) -0.0084(19)
N6 0.046(2) 0.026(2) 0.0298(19) -0.0015(16) 0.0129(18) -0.0026(17)
C1 0.058(4) 0.112(7) 0.085(5) 0.032(5) 0.013(4) -0.015(4)
C2 0.050(3) 0.078(4) 0.050(3) 0.006(3) 0.011(3) 0.001(3)
C3 0.063(4) 0.050(3) 0.048(3) 0.005(3) 0.004(3) -0.010(3)
C4 0.051(3) 0.047(3) 0.038(3) -0.005(2) 0.003(2) 0.000(3)
C5 0.067(4) 0.039(3) 0.034(3) -0.006(2) 0.004(3) -0.001(3)
C6 0.062(3) 0.038(3) 0.029(2) -0.003(2) 0.006(2) 0.005(2)
C7 0.063(4) 0.041(3) 0.032(3) -0.006(2) 0.013(3) -0.001(3)
C8 0.076(4) 0.043(3) 0.032(3) -0.007(2) 0.008(3) -0.003(3)
C9 0.066(4) 0.043(3) 0.037(3) -0.002(2) 0.015(3) -0.002(3)
C10 0.061(3) 0.038(3) 0.032(3) 0.002(2) 0.018(2) 0.003(2)
C11 0.051(3) 0.033(3) 0.036(3) 0.001(2) 0.012(2) 0.003(2)
C12 0.056(3) 0.027(2) 0.029(2) -0.0005(19) 0.019(2) -0.002(2)
C13 0.062(3) 0.027(2) 0.036(3) 0.001(2) 0.015(3) -0.005(2)
C14 0.061(3) 0.028(2) 0.034(3) -0.002(2) 0.019(2) 0.008(2)
C15 0.044(3) 0.026(2) 0.026(2) -0.0006(18) 0.005(2) -0.002(2)
C16 0.051(3) 0.025(2) 0.031(2) 0.0053(19) 0.013(2) 0.000(2)
C17 0.048(3) 0.030(2) 0.031(2) 0.0017(19) 0.010(2) 0.003(2)
C18 0.043(3) 0.025(2) 0.031(2) -0.0037(19) 0.006(2) 0.003(2)
C19 0.035(2) 0.030(2) 0.030(2) -0.0006(19) 0.0065(19) 0.0018(19)
C20 0.041(3) 0.040(3) 0.032(2) 0.003(2) 0.003(2) -0.002(2)
C21 0.035(2) 0.036(3) 0.028(2) 0.0037(19) 0.0050(19) -0.005(2)
C22 0.030(2) 0.039(3) 0.028(2) 0.0000(19) -0.0019(19) 0.002(2)
C23 0.025(2) 0.054(3) 0.025(2) 0.003(2) 0.0011(18) -0.003(2)
C24 0.031(3) 0.076(4) 0.030(3) -0.003(3) 0.004(2) 0.006(3)
C25 0.037(3) 0.071(4) 0.041(3) -0.015(3) 0.002(2) 0.018(3)
C26 0.045(3) 0.050(3) 0.047(3) -0.009(3) -0.008(3) 0.014(3)
C27 0.037(3) 0.045(3) 0.031(2) -0.003(2) -0.002(2) 0.006(2)

loop_
_atom_type_symbol
_atom_type_description
_atom_type_scat_dispersion_real
_atom_type_scat_dispersion_imag
_atom_type_scat_source
C C 0.0181 0.0091 'International Tables Vol C Tables 4.2.6.8 and 6.1.1.4'
H H 0.0000 0.0000 'International Tables Vol C Tables 4.2.6.8 and 6.1.1.4'
I I -0.3257 6.8362 'International Tables Vol C Tables 4.2.6.8 and 6.1.1.4'
N N 0.0311 0.0180 'International Tables Vol C Tables 4.2.6.8 and 6.1.1.4'

loop_
_geom_angle_atom_site_label_1
_geom_angle_atom_site_label_2
_geom_angle_atom_site_label_3
_geom_angle
C74 N1 C81 109.3(4)
C67 N2 C66 120.6(4)
C67 N2 C71 118.9(4)
C71 N2 C66 120.4(5)
C55 C56 C57 113.8(5)
C58 C57 C56 113.6(5)
C57 C58 C59 114.3(4)
C60 C59 C58 113.6(4)
C61 C60 C59 113.8(4)
C60 C61 C62 113.5(4)
C63 C62 C61 113.7(4)
C62 C63 C64 112.5(4)
C63 C64 C65 114.8(4)
C66 C65 C64 113.0(5)
N2 C66 C65 109.8(4)
N2 C67 C68 122.3(5)
C67 C68 C69 120.5(5)
C68 C69 C72 119.2(5)
C70 C69 C68 116.0(5)
C70 C69 C72 124.8(5)
C71 C70 C69 121.2(5)
N2 C71 C70 121.0(5)
C73 C72 C69 122.8(5)
C72 C73 C75 127.5(5)
N1 C74 C75 111.2(5)
C73 C75 C76 132.3(5)
C74 C75 C73 121.7(5)
C74 C75 C76 105.9(5)
C77 C76 C75 135.1(5)
C77 C76 C81 118.5(5)
C81 C76 C75 106.4(4)
C78 C77 C76 119.2(5)
C77 C78 C79 122.4(6)
C80 C79 C78 120.8(5)
C79 C80 C81 117.2(6)
N1 C81 C76 107.2(4)
N1 C81 C80 130.8(5)
C80 C81 C76 121.9(5)
C47 N3 C50 108.8(4)
C40 N4 C39 119.3(4)
C44 N4 C39 120.7(4)
C44 N4 C40 120.0(4)
C30 C29 C28 111.9(9)
C29 C30 C31 113.4(8)
C32 C31 C30 115.3(8)
C33 C32 C31 116.3(9)
C32 C33 C34 115.2(8)
C35 C34 C33 112.6(7)
C34 C35 C36 115.2(6)
C37 C36 C35 112.8(5)
C36 C37 C38 113.6(4)
C39 C38 C37 110.9(4)
N4 C39 C38 111.1(4)
N4 C40 C41 121.1(4)
C40 C41 C42 121.1(5)
C41 C42 C45 124.5(4)
C43 C42 C41 115.6(4)
C43 C42 C45 119.9(4)
C44 C43 C42 121.1(4)
N4 C44 C43 121.0(4)
C46 C45 C42 124.9(5)
C45 C46 C48 126.3(5)
N3 C47 C48 110.5(4)
C46 C48 C49 131.2(4)
C47 C48 C46 123.1(5)
C47 C48 C49 105.8(4)
C50 C49 C48 106.3(4)
C54 C49 C48 135.4(5)
C54 C49 C50 118.3(5)
N3 C50 C49 108.6(4)
N3 C50 C51 129.5(5)
C51 C50 C49 121.9(5)
C52 C51 C50 117.6(5)
C51 C52 C53 121.2(5)
C54 C53 C52 121.5(6)
C53 C54 C49 119.4(5)
C20 N5 C23 109.3(4)
C13 N6 C12 120.1(4)
C13 N6 C17 119.3(4)
C17 N6 C12 120.4(4)
C1 C2 C3 113.7(6)
C4 C3 C2 113.7(5)
C3 C4 C5 114.2(5)
C6 C5 C4 114.4(4)
C7 C6 C5 114.5(4)
C8 C7 C6 114.6(4)
C7 C8 C9 115.1(5)
C10 C9 C8 113.9(5)
C9 C10 C11 112.1(5)
C10 C11 C12 111.9(5)
N6 C12 C11 109.7(4)
N6 C13 C14 122.0(5)
C13 C14 C15 120.8(5)
C14 C15 C16 116.2(4)
C14 C15 C18 120.0(4)
C16 C15 C18 123.8(4)
C17 C16 C15 120.4(4)
N6 C17 C16 121.2(4)
C19 C18 C15 125.4(4)
C18 C19 C21 127.4(4)
N5 C20 C21 109.9(5)
C19 C21 C22 131.2(4)
C20 C21 C19 122.5(4)
C20 C21 C22 106.2(4)
C23 C22 C21 106.1(4)
C27 C22 C21 135.3(4)
C27 C22 C23 118.6(5)
N5 C23 C22 108.4(4)
N5 C23 C24 129.6(5)
C24 C23 C22 122.0(5)
C25 C24 C23 117.9(5)
C24 C25 C26 121.2(5)
C27 C26 C25 121.4(6)
C26 C27 C22 118.8(5)

loop_
_geom_bond_atom_site_label_1
_geom_bond_atom_site_label_2
_geom_bond_distance
N1 C74 1.341(7)
N1 C81 1.385(7)
N2 C66 1.483(6)
N2 C67 1.345(7)
N2 C71 1.345(7)
C55 C56 1.511(9)
C56 C57 1.525(8)
C57 C58 1.513(8)
C58 C59 1.522(7)
C59 C60 1.524(7)
C60 C61 1.525(7)
C61 C62 1.523(7)
C62 C63 1.521(7)
C63 C64 1.521(8)
C64 C65 1.538(7)
C65 C66 1.527(8)
C67 C68 1.356(7)
C68 C69 1.408(7)
C69 C70 1.390(8)
C69 C72 1.454(7)
C70 C71 1.377(8)
C72 C73 1.336(7)
C73 C75 1.428(7)
C74 C75 1.374(8)
C75 C76 1.447(7)
C76 C77 1.390(7)
C76 C81 1.422(7)
C77 C78 1.353(8)
C78 C79 1.385(9)
C79 C80 1.387(10)
C80 C81 1.386(8)
N3 C47 1.363(6)
N3 C50 1.370(7)
N4 C39 1.491(6)
N4 C40 1.355(6)
N4 C44 1.342(6)
C28 C29 1.506(16)
C29 C30 1.461(11)
C30 C31 1.698(16)
C31 C32 1.526(11)
C32 C33 1.394(11)
C33 C34 1.538(10)
C34 C35 1.489(9)
C35 C36 1.530(8)
C36 C37 1.517(7)
C37 C38 1.527(7)
C38 C39 1.507(7)
C40 C41 1.351(7)
C41 C42 1.415(7)
C42 C43 1.405(7)
C42 C45 1.444(7)
C43 C44 1.364(7)
C45 C46 1.347(7)
C46 C48 1.431(7)
C47 C48 1.389(7)
C48 C49 1.447(7)
C49 C50 1.417(7)
C49 C54 1.395(7)
C50 C51 1.399(7)
C51 C52 1.377(9)
C52 C53 1.385(9)
C53 C54 1.376(8)
N5 C20 1.359(7)
N5 C23 1.371(7)
N6 C12 1.490(6)
N6 C13 1.331(6)
N6 C17 1.353(6)
C1 C2 1.515(10)
C2 C3 1.520(8)
C3 C4 1.521(8)
C4 C5 1.520(7)
C5 C6 1.509(8)
C6 C7 1.516(7)
C7 C8 1.508(8)
C8 C9 1.524(7)
C9 C10 1.518(8)
C10 C11 1.522(7)
C11 C12 1.518(8)
C13 C14 1.361(7)
C14 C15 1.394(7)
C15 C16 1.405(7)
C15 C18 1.451(7)
C16 C17 1.369(7)
C18 C19 1.339(7)
C19 C21 1.435(6)
C20 C21 1.391(7)
C21 C22 1.446(7)
C22 C23 1.416(7)
C22 C27 1.395(7)
C23 C24 1.401(7)
C24 C25 1.361(9)
C25 C26 1.399(9)
C26 C27 1.387(7)
